data_7047028
loop_
_publ_author_name
'Steinhoff, Patrick'
'Steinbock, Ralf'
'Friedrich, Anna'
'Schieweck, Benjamin G.'
'Cremer, Christopher'
'Truong, Khai-Nghi'
'Tauchert, Michael E.'

_publ_section_title
;
 Synthesis and properties of heterobimetallic rhodium complexes featuring
 Li<sup>I</sup>, Cu<sup>I</sup> or Zn<sup>II</sup> as a Lewis acidic
 metalloligand.
;
_journal_issue 31
_journal_name_full 'Dalton transactions (Cambridge, England : 2003)'
_journal_page_first 10439
_journal_page_last 10442
_journal_paper_doi 10.1039/c8dt01267a
_journal_volume 47
_journal_year 2018
_chemical_formula_moiety 'C35 H28 Cl N2 O P2 Rh, 2(C H2 Cl2)'
_chemical_formula_sum 'C37 H32 Cl5 N2 O P2 Rh'
_chemical_formula_weight 862.74
_space_group_crystal_system orthorhombic
_space_group_IT_number 61
_space_group_name_Hall '-P 2ac 2ab'
_space_group_name_H-M_alt 'P b c a'
_symmetry_space_group_name_Hall '-P 2ac 2ab'
_symmetry_space_group_name_H-M 'P b c a'
_atom_sites_solution_hydrogens geom
_audit_creation_method SHELXL-2017/1
_audit_update_record
;
2018-06-20 deposited with the CCDC.
2018-07-05 downloaded from the CCDC.
;
_cell_angle_alpha 90
_cell_angle_beta 90
_cell_angle_gamma 90
_cell_formula_units_Z 4
_cell_length_a 20.2194(17)
_cell_length_b 7.8753(7)
_cell_length_c 23.0736(19)
_cell_measurement_reflns_used 7190
_cell_measurement_temperature 100(2)
_cell_measurement_theta_max 28.10
_cell_measurement_theta_min 2.68
_cell_volume 3674.1(5)
_computing_cell_refinement 'SMART (Bruker, 2001)'
_computing_data_collection 'SMART (Bruker, 2001)'
_computing_data_reduction 'SAINT-PLUS (Bruker, 2009)'
_computing_molecular_graphics 'PLATON (Spek, 2009)'
_computing_publication_material 'SHELXL2017/1 (Sheldrick, 2017)'
_computing_structure_refinement 'SHELXL2017/1 (Sheldrick, 2017)'
_computing_structure_solution 'SHELXS2013 (Sheldrick, 2008)'
_diffrn_ambient_temperature 100(2)
_diffrn_measured_fraction_theta_full 1.000
_diffrn_measured_fraction_theta_max 0.963
_diffrn_measurement_device_type 'Bruker APEX CCD area detector'
_diffrn_measurement_method '\w scans'
_diffrn_radiation_monochromator 'multilayer optics'
_diffrn_radiation_source microsource
_diffrn_radiation_type MoK\a
_diffrn_radiation_wavelength 0.71073
_diffrn_reflns_av_R_equivalents 0.0649
_diffrn_reflns_av_unetI/netI 0.0428
_diffrn_reflns_Laue_measured_fraction_full 1.000
_diffrn_reflns_Laue_measured_fraction_max 0.963
_diffrn_reflns_limit_h_max 27
_diffrn_reflns_limit_h_min -28
_diffrn_reflns_limit_k_max 10
_diffrn_reflns_limit_k_min -11
_diffrn_reflns_limit_l_max 33
_diffrn_reflns_limit_l_min -33
_diffrn_reflns_number 53478
_diffrn_reflns_point_group_measured_fraction_full 1.000
_diffrn_reflns_point_group_measured_fraction_max 0.963
_diffrn_reflns_theta_full 25.242
_diffrn_reflns_theta_max 31.028
_diffrn_reflns_theta_min 2.014
_exptl_absorpt_coefficient_mu 0.949
_exptl_absorpt_correction_T_max 0.7452
_exptl_absorpt_correction_T_min 0.5868
_exptl_absorpt_correction_type multi-scan
_exptl_absorpt_process_details SADABS
_exptl_crystal_colour yellow
_exptl_crystal_density_diffrn 1.560
_exptl_crystal_description block
_exptl_crystal_F_000 1744
_exptl_crystal_size_max 0.40
_exptl_crystal_size_mid 0.12
_exptl_crystal_size_min 0.10
_refine_diff_density_max 0.593
_refine_diff_density_min -0.491
_refine_diff_density_rms 0.083
_refine_ls_extinction_method none
_refine_ls_goodness_of_fit_ref 1.016
_refine_ls_hydrogen_treatment constr
_refine_ls_matrix_type full
_refine_ls_number_parameters 251
_refine_ls_number_reflns 5656
_refine_ls_number_restraints 30
_refine_ls_restrained_S_all 1.014
_refine_ls_R_factor_all 0.0506
_refine_ls_R_factor_gt 0.0312
_refine_ls_shift/su_max 0.000
_refine_ls_shift/su_mean 0.000
_refine_ls_structure_factor_coef Fsqd
_refine_ls_weighting_details 'w=1/[\s^2^(Fo^2^)+(0.0325P)^2^+1.9627P] where P=(Fo^2^+2Fc^2^)/3'
_refine_ls_weighting_scheme calc
_refine_ls_wR_factor_gt 0.0719
_refine_ls_wR_factor_ref 0.0785
_reflns_Friedel_coverage 0.000
_reflns_number_gt 4275
_reflns_number_total 5656
_reflns_threshold_expression 'I > 2\s(I)'
_cod_data_source_file c8dt01267a3.cif
_cod_data_source_block m18_a21_khai
_cod_depositor_comments 'Adding full bibliography for 7047026--7047028.cif.'
_cod_database_code 7047028
_shelx_shelxl_version_number 2017/1
_shelx_space_group_comment
;
The symmetry employed for this shelxl refinement is uniquely defined
by the following loop, which should always be used as a source of
symmetry information in preference to the above space-group names.
They are only intended as comments.
;
_shelx_estimated_absorpt_t_min 0.703
_shelx_estimated_absorpt_t_max 0.911

loop_
_space_group_symop_operation_xyz
'x, y, z'
'-x+1/2, -y, z+1/2'
'x+1/2, -y+1/2, -z'
'-x, y+1/2, -z+1/2'
'-x, -y, -z'
'x-1/2, y, -z-1/2'
'-x-1/2, y-1/2, z'
'x, -y-1/2, z-1/2'

loop_
_atom_site_label
_atom_site_type_symbol
_atom_site_fract_x
_atom_site_fract_y
_atom_site_fract_z
_atom_site_U_iso_or_equiv
_atom_site_adp_type
_atom_site_occupancy
_atom_site_site_symmetry_order
_atom_site_calc_flag
_atom_site_refinement_flags_posn
_atom_site_refinement_flags_adp
_atom_site_refinement_flags_occupancy
_atom_site_disorder_assembly
_atom_site_disorder_group
Rh1 Rh 0.000000 0.000000 0.000000 0.01495(6) Uani 1 2 d S . P . .
Cl1 Cl 0.10032(8) 0.04190(19) 0.05279(7) 0.0213(3) Uani 0.5 1 d . . P . .
P1 P -0.06299(2) 0.14614(5) 0.06720(2) 0.01479(9) Uani 1 1 d . . . . .
O1 O 0.1226(2) 0.0547(7) 0.0644(2) 0.0266(10) Uani 0.5 1 d . . P . .
C1 C 0.0743(3) 0.0353(7) 0.0397(2) 0.0183(10) Uani 0.5 1 d . . P . .
N1A N -0.0214(7) 0.4452(13) 0.1197(7) 0.0261(18) Uani 0.596(17) 1 d . . P A 1
C3 C -0.1880(5) 0.304(2) 0.0453(7) 0.0240(13) Uani 0.596(17) 1 d . . P A 1
H3 H -0.207636 0.229850 0.072915 0.029 Uiso 0.596(17) 1 calc R U P A 1
N1B N -0.1804(6) 0.312(3) 0.0470(9) 0.026(2) Uani 0.404(17) 1 d . . P A 2
C15 C -0.0293(14) 0.455(2) 0.1198(13) 0.0249(18) Uani 0.404(17) 1 d . . P A 2
H15 H -0.057990 0.509784 0.093212 0.030 Uiso 0.404(17) 1 calc R U P A 2
C2 C -0.11891(8) 0.2967(2) 0.03216(7) 0.0165(3) Uani 1 1 d . . . . .
C4 C -0.22405(10) 0.4219(3) 0.01594(10) 0.0321(4) Uani 1 1 d . . . . .
H4 H -0.269801 0.432297 0.024618 0.039 Uiso 1 1 calc R U . A 1
C5 C -0.19749(10) 0.5271(3) -0.02561(9) 0.0281(4) Uani 1 1 d . . . . .
H5 H -0.224616 0.607513 -0.045011 0.034 Uiso 1 1 calc R U . . .
C6 C -0.13124(11) 0.5147(2) -0.03885(9) 0.0284(4) Uani 1 1 d . . . . .
H6 H -0.112723 0.586138 -0.067796 0.034 Uiso 1 1 calc R U . . .
C7 C -0.09171(9) 0.3994(2) -0.01035(8) 0.0234(4) Uani 1 1 d . . . . .
H7 H -0.046109 0.390377 -0.019763 0.028 Uiso 1 1 calc R U . . .
C8 C -0.11424(8) 0.0069(2) 0.11161(8) 0.0174(3) Uani 1 1 d . . . . .
C9 C -0.14613(9) 0.0698(2) 0.16044(8) 0.0204(3) Uani 1 1 d . . . . .
H9 H -0.142542 0.186600 0.170286 0.025 Uiso 1 1 calc R U . . .
C10 C -0.18307(10) -0.0385(3) 0.19454(8) 0.0262(4) Uani 1 1 d . . . . .
H10 H -0.204266 0.004000 0.228295 0.031 Uiso 1 1 calc R U . . .
C11 C -0.18962(9) -0.2082(3) 0.18023(8) 0.0270(4) Uani 1 1 d . . . . .
H11 H -0.215721 -0.281056 0.203767 0.032 Uiso 1 1 calc R U . . .
C12 C -0.15817(11) -0.2718(3) 0.13166(9) 0.0304(4) Uani 1 1 d . . . . .
H12 H -0.162409 -0.388409 0.121859 0.036 Uiso 1 1 calc R U . . .
C13 C -0.12035(10) -0.1645(2) 0.09723(8) 0.0248(4) Uani 1 1 d . . . . .
H13 H -0.098626 -0.207843 0.063862 0.030 Uiso 1 1 calc R U . . .
C14 C -0.02048(8) 0.2750(2) 0.12174(7) 0.0173(3) Uani 1 1 d . . . . .
C16 C 0.00863(11) 0.5419(3) 0.16123(11) 0.0333(5) Uani 1 1 d . . . . .
H16 H 0.004210 0.661977 0.160582 0.040 Uiso 1 1 calc R U . A 1
C17 C 0.04547(10) 0.4643(3) 0.20421(9) 0.0298(4) Uani 1 1 d . . . . .
H17 H 0.067641 0.530824 0.232538 0.036 Uiso 1 1 calc R U . . .
C18 C 0.04976(9) 0.2893(3) 0.20561(8) 0.0272(4) Uani 1 1 d . . . . .
H18 H 0.075082 0.234593 0.234847 0.033 Uiso 1 1 calc R U . . .
C19 C 0.01687(9) 0.1937(2) 0.16406(8) 0.0233(4) Uani 1 1 d . . . . .
H19 H 0.019868 0.073313 0.164539 0.028 Uiso 1 1 calc R U . . .
Cl2 Cl 0.23452(3) 0.24493(8) 0.16479(3) 0.04248(14) Uani 1 1 d . . . . .
Cl3 Cl 0.35676(3) 0.36706(7) 0.21823(3) 0.03982(14) Uani 1 1 d . . . . .
C20 C 0.31930(13) 0.2802(4) 0.15593(10) 0.0498(7) Uani 1 1 d . . . . .
H20A H 0.326154 0.358409 0.122891 0.060 Uiso 1 1 calc R U . . .
H20B H 0.341153 0.171198 0.146385 0.060 Uiso 1 1 calc R U . . .

loop_
_atom_site_aniso_label
_atom_site_aniso_U_11
_atom_site_aniso_U_22
_atom_site_aniso_U_33
_atom_site_aniso_U_23
_atom_site_aniso_U_13
_atom_site_aniso_U_12
Rh1 0.01421(9) 0.01686(9) 0.01379(9) -0.00272(7) 0.00046(7) 0.00078(7)
Cl1 0.0160(10) 0.0272(6) 0.0208(9) -0.0053(6) -0.0040(7) 0.0011(8)
P1 0.01498(19) 0.01514(19) 0.01427(19) -0.00159(16) 0.00132(15) 0.00021(16)
O1 0.017(2) 0.0338(19) 0.029(2) -0.0087(16) -0.0045(17) -0.004(2)
C1 0.019(3) 0.0189(19) 0.016(2) -0.0049(16) 0.002(2) 0.001(2)
N1A 0.024(4) 0.0225(14) 0.031(2) -0.0018(15) -0.006(3) 0.0028(16)
C3 0.0176(18) 0.027(3) 0.027(3) -0.0013(19) 0.0035(18) -0.0001(19)
N1B 0.020(2) 0.022(4) 0.035(5) 0.004(3) 0.004(2) -0.001(2)
C15 0.024(5) 0.0207(16) 0.030(4) -0.005(2) 0.003(3) 0.000(2)
C2 0.0183(8) 0.0150(8) 0.0162(8) -0.0030(6) -0.0007(6) -0.0002(6)
C4 0.0216(9) 0.0325(11) 0.0423(12) 0.0043(9) 0.0028(8) 0.0050(8)
C5 0.0290(10) 0.0268(10) 0.0285(10) 0.0006(8) -0.0068(8) 0.0081(8)
C6 0.0347(11) 0.0238(10) 0.0266(10) 0.0032(8) 0.0047(8) 0.0046(8)
C7 0.0206(9) 0.0209(9) 0.0288(10) 0.0046(7) 0.0049(7) 0.0018(7)
C8 0.0151(7) 0.0185(8) 0.0187(8) 0.0012(6) -0.0011(6) 0.0004(6)
C9 0.0226(9) 0.0177(8) 0.0210(9) 0.0005(7) 0.0037(7) 0.0017(7)
C10 0.0227(9) 0.0321(10) 0.0238(9) 0.0039(8) 0.0040(7) 0.0031(8)
C11 0.0212(9) 0.0335(10) 0.0263(9) 0.0091(8) -0.0016(7) -0.0076(8)
C12 0.0403(11) 0.0234(10) 0.0274(10) -0.0004(8) -0.0012(9) -0.0120(9)
C13 0.0333(10) 0.0200(9) 0.0212(9) -0.0020(7) 0.0007(8) -0.0047(8)
C14 0.0149(7) 0.0207(8) 0.0162(8) -0.0029(6) 0.0037(6) -0.0008(6)
C16 0.0351(11) 0.0233(9) 0.0415(12) -0.0072(9) -0.0068(9) -0.0019(8)
C17 0.0271(10) 0.0358(11) 0.0267(10) -0.0106(8) -0.0020(8) -0.0064(8)
C18 0.0234(9) 0.0352(11) 0.0228(9) 0.0010(8) -0.0038(7) -0.0022(8)
C19 0.0245(9) 0.0238(9) 0.0215(9) 0.0015(7) -0.0026(7) -0.0012(7)
Cl2 0.0456(3) 0.0493(3) 0.0325(3) 0.0032(2) 0.0052(2) -0.0119(3)
Cl3 0.0442(3) 0.0324(3) 0.0429(3) 0.0032(2) -0.0040(2) 0.0012(2)
C20 0.0451(14) 0.0754(19) 0.0290(11) -0.0004(12) 0.0081(10) -0.0048(13)

loop_
_atom_type_symbol
_atom_type_description
_atom_type_scat_dispersion_real
_atom_type_scat_dispersion_imag
_atom_type_scat_source
C C 0.0033 0.0016 'International Tables Vol C Tables 4.2.6.8 and 6.1.1.4'
H H 0.0000 0.0000 'International Tables Vol C Tables 4.2.6.8 and 6.1.1.4'
Cl Cl 0.1484 0.1585 'International Tables Vol C Tables 4.2.6.8 and 6.1.1.4'
N N 0.0061 0.0033 'International Tables Vol C Tables 4.2.6.8 and 6.1.1.4'
O O 0.0106 0.0060 'International Tables Vol C Tables 4.2.6.8 and 6.1.1.4'
P P 0.1023 0.0942 'International Tables Vol C Tables 4.2.6.8 and 6.1.1.4'
Rh Rh -1.1178 0.9187 'International Tables Vol C Tables 4.2.6.8 and 6.1.1.4'

loop_
_geom_angle_atom_site_label_1
_geom_angle_atom_site_label_2
_geom_angle_atom_site_label_3
_geom_angle
_geom_angle_site_symmetry_1
_geom_angle_site_symmetry_3
C1 Rh1 C1 180.0 . 5
C1 Rh1 P1 87.58(17) . 5
C1 Rh1 P1 92.42(17) 5 5
C1 Rh1 P1 92.42(17) . .
C1 Rh1 P1 87.58(17) 5 .
P1 Rh1 P1 180.0 5 .
C1 Rh1 Cl1 1.10(18) . .
C1 Rh1 Cl1 178.90(18) 5 .
P1 Rh1 Cl1 86.73(4) 5 .
P1 Rh1 Cl1 93.27(4) . .
C1 Rh1 Cl1 178.90(18) . 5
C1 Rh1 Cl1 1.10(18) 5 5
P1 Rh1 Cl1 93.27(4) 5 5
P1 Rh1 Cl1 86.73(4) . 5
Cl1 Rh1 Cl1 180.0 . 5
O1 Cl1 C1 174.0(7) . .
O1 Cl1 Rh1 177.1(8) . .
C1 Cl1 Rh1 3.2(5) . .
C8 P1 C2 106.69(8) . .
C8 P1 C14 102.34(8) . .
C2 P1 C14 103.59(8) . .
C8 P1 Rh1 112.98(6) . .
C2 P1 Rh1 111.53(6) . .
C14 P1 Rh1 118.55(6) . .
Cl1 O1 C1 3.2(4) . .
Cl1 C1 O1 2.8(3) . .
Cl1 C1 Rh1 175.7(7) . .
O1 C1 Rh1 178.3(7) . .
C14 N1A C16 121.7(10) . .
C4 C3 C2 116.3(10) . .
C4 C3 H3 121.8 . .
C2 C3 H3 121.8 . .
C2 N1B C4 121.2(13) . .
C16 C15 C14 113.3(19) . .
C16 C15 H15 123.3 . .
C14 C15 H15 123.3 . .
N1B C2 C7 120.8(8) . .
C7 C2 C3 121.0(6) . .
N1B C2 P1 122.6(8) . .
C7 C2 P1 116.53(13) . .
C3 C2 P1 122.4(6) . .
C3 C4 C5 123.3(5) . .
C5 C4 N1B 118.2(6) . .
C3 C4 H4 118.4 . .
C5 C4 H4 118.4 . .
C4 C5 C6 119.45(19) . .
C4 C5 H5 120.3 . .
C6 C5 H5 120.3 . .
C7 C6 C5 120.34(19) . .
C7 C6 H6 119.8 . .
C5 C6 H6 119.8 . .
C6 C7 C2 119.53(18) . .
C6 C7 H7 120.2 . .
C2 C7 H7 120.2 . .
C9 C8 C13 119.77(16) . .
C9 C8 P1 120.33(13) . .
C13 C8 P1 119.89(14) . .
C10 C9 C8 119.53(17) . .
C10 C9 H9 120.2 . .
C8 C9 H9 120.2 . .
C9 C10 C11 120.88(18) . .
C9 C10 H10 119.6 . .
C11 C10 H10 119.6 . .
C12 C11 C10 119.96(18) . .
C12 C11 H11 120.0 . .
C10 C11 H11 120.0 . .
C11 C12 C13 119.78(19) . .
C11 C12 H12 120.1 . .
C13 C12 H12 120.1 . .
C12 C13 C8 120.08(18) . .
C12 C13 H13 120.0 . .
C8 C13 H13 120.0 . .
N1A C14 C19 119.5(6) . .
C19 C14 C15 123.1(12) . .
N1A C14 P1 121.5(6) . .
C19 C14 P1 118.83(13) . .
C15 C14 P1 118.0(12) . .
N1A C16 C17 119.8(5) . .
C17 C16 C15 124.5(10) . .
N1A C16 H16 120.1 . .
C17 C16 H16 120.1 . .
C18 C17 C16 119.44(19) . .
C18 C17 H17 120.3 . .
C16 C17 H17 120.3 . .
C17 C18 C19 119.64(19) . .
C17 C18 H18 120.2 . .
C19 C18 H18 120.2 . .
C18 C19 C14 119.69(18) . .
C18 C19 H19 120.2 . .
C14 C19 H19 120.2 . .
Cl2 C20 Cl3 112.79(13) . .
Cl2 C20 H20A 109.0 . .
Cl3 C20 H20A 109.0 . .
Cl2 C20 H20B 109.0 . .
Cl3 C20 H20B 109.0 . .
H20A C20 H20B 107.8 . .

loop_
_geom_bond_atom_site_label_1
_geom_bond_atom_site_label_2
_geom_bond_distance
_geom_bond_site_symmetry_2
Rh1 C1 1.782(6) .
Rh1 C1 1.782(6) 5
Rh1 P1 2.3131(4) 5
Rh1 P1 2.3131(4) .
Rh1 Cl1 2.3890(16) .
Rh1 Cl1 2.3891(16) 5
Cl1 O1 0.533(3) .
Cl1 C1 0.608(5) .
P1 C8 1.8236(18) .
P1 C2 1.8270(17) .
P1 C14 1.8312(18) .
O1 C1 1.140(5) .
N1A C14 1.341(10) .
N1A C16 1.367(14) .
C3 C4 1.363(14) .
C3 C2 1.430(9) .
C3 H3 0.9500 .
N1B C2 1.295(12) .
N1B C4 1.427(16) .
C15 C16 1.40(3) .
C15 C14 1.426(19) .
C15 H15 0.9500 .
C2 C7 1.385(2) .
C4 C5 1.376(3) .
C4 H4 0.9500 .
C5 C6 1.377(3) .
C5 H5 0.9500 .
C6 C7 1.377(3) .
C6 H6 0.9500 .
C7 H7 0.9500 .
C8 C9 1.390(2) .
C8 C13 1.396(2) .
C9 C10 1.380(3) .
C9 H9 0.9500 .
C10 C11 1.383(3) .
C10 H10 0.9500 .
C11 C12 1.382(3) .
C11 H11 0.9500 .
C12 C13 1.389(3) .
C12 H12 0.9500 .
C13 H13 0.9500 .
C14 C19 1.391(3) .
C16 C17 1.383(3) .
C16 H16 0.9500 .
C17 C18 1.382(3) .
C17 H17 0.9500 .
C18 C19 1.389(3) .
C18 H18 0.9500 .
C19 H19 0.9500 .
Cl2 C20 1.748(3) .
Cl3 C20 1.763(3) .
C20 H20A 0.9900 .
C20 H20B 0.9900 .
